data_7113541
loop_
_publ_author_name
'Jiang, Biao'
'Zhang, Fangjiang'
'Xiong, Wennan'

_publ_section_title
;
 A convenient stereoselective synthesis of trifluoromethyl-substituted
 polyfunctionalized cyclopropane: synthesis of
 (+-)-trans-trifluoronorcoronamic acid
;
_journal_coden_ASTM CHCOFS
_journal_issue 4
_journal_name_full
;
 Chemical Communications (Cambridge, United Kingdom)
;
_journal_page_first 536
_journal_page_last 537
_journal_paper_doi 10.1039/b210642f
_journal_year 2003
_chemical_formula_sum 'C11 H8 F3 N O2 S'
_chemical_formula_weight 275.24
_space_group_IT_number 15
_symmetry_cell_setting monoclinic
_symmetry_space_group_name_Hall '-C 2yc'
_symmetry_space_group_name_H-M 'C 1 2/c 1'
_atom_sites_solution_hydrogens geom
_atom_sites_solution_primary direct
_atom_sites_solution_secondary difmap
_audit_creation_method SHELXL-97
_cell_angle_alpha 90.00
_cell_angle_beta 118.55(3)
_cell_angle_gamma 90.00
_cell_formula_units_Z 8
_cell_length_a 22.596(8)
_cell_length_b 5.881(3)
_cell_length_c 20.446(7)
_cell_measurement_reflns_used 14
_cell_measurement_temperature 293(2)
_cell_measurement_theta_max 21.7
_cell_measurement_theta_min 18.4
_cell_volume 2386.6(18)
_computing_cell_refinement 'MSC/AFC Diffractometer Control'
_computing_data_collection 'MSC/AFC Diffractometer Control'
_computing_structure_refinement 'SHELXL-97 (Sheldrick, 1997)'
_computing_structure_solution 'SHELXS-97 (Sheldrick, 1990)'
_diffrn_ambient_temperature 293(2)
_diffrn_measured_fraction_theta_full 0.914
_diffrn_measured_fraction_theta_max 0.915
_diffrn_measurement_device_type afc7r
_diffrn_measurement_method 'omega/2theta scan'
_diffrn_radiation_monochromator graphite
_diffrn_radiation_source 'fine-focus sealed tube'
_diffrn_radiation_type MoK\a
_diffrn_radiation_wavelength 0.71069
_diffrn_reflns_av_R_equivalents 0.0828
_diffrn_reflns_av_sigmaI/netI 0.0942
_diffrn_reflns_limit_h_max 27
_diffrn_reflns_limit_h_min 0
_diffrn_reflns_limit_k_max 7
_diffrn_reflns_limit_k_min 0
_diffrn_reflns_limit_l_max 19
_diffrn_reflns_limit_l_min -23
_diffrn_reflns_number 2074
_diffrn_reflns_theta_full 25.50
_diffrn_reflns_theta_max 25.50
_diffrn_reflns_theta_min 2.27
_diffrn_standards_interval_count 200
_diffrn_standards_interval_time -0.01
_diffrn_standards_number 3
_exptl_absorpt_coefficient_mu 0.303
_exptl_absorpt_correction_T_max 1.0000
_exptl_absorpt_correction_T_min 0.8567
_exptl_absorpt_correction_type psi-scan
_exptl_crystal_colour colourless
_exptl_crystal_density_diffrn 1.532
_exptl_crystal_density_method 'not measured'
_exptl_crystal_F_000 1120
_exptl_crystal_size_max 0.3
_exptl_crystal_size_mid 0.2
_exptl_crystal_size_min 0.2
_refine_diff_density_max 0.511
_refine_diff_density_min -0.651
_refine_diff_density_rms 0.077
_refine_ls_extinction_coef 0.0032(7)
_refine_ls_extinction_expression Fc^*^=kFc[1+0.001xFc^2^\l^3^/sin(2\q)]^-1/4^
_refine_ls_extinction_method SHELXL
_refine_ls_goodness_of_fit_ref 1.024
_refine_ls_hydrogen_treatment mixed
_refine_ls_matrix_type full
_refine_ls_number_parameters 196
_refine_ls_number_reflns 2030
_refine_ls_number_restraints 0
_refine_ls_restrained_S_all 1.024
_refine_ls_R_factor_all 0.0734
_refine_ls_R_factor_gt 0.0483
_refine_ls_shift/su_max 0.042
_refine_ls_shift/su_mean 0.007
_refine_ls_structure_factor_coef Fsqd
_refine_ls_weighting_details 'calc w=1/[\s^2^(Fo^2^)+(0.0732P)^2^+1.8652P] where P=(Fo^2^+2Fc^2^)/3'
_refine_ls_weighting_scheme calc
_refine_ls_wR_factor_gt 0.1261
_refine_ls_wR_factor_ref 0.1362
_reflns_number_gt 1657
_reflns_number_total 2030
_reflns_threshold_expression >2sigma(I)
_cod_duplicate_entry 7103976
_cod_data_source_file b210642f.txt
_cod_data_source_block shelxs
_cod_original_cell_volume 2386.7(17)
_cod_original_sg_symbol_H-M C2/c
_cod_database_code 7113541

loop_
_symmetry_equiv_pos_as_xyz
'x, y, z'
'-x, y, -z+1/2'
'x+1/2, y+1/2, z'
'-x+1/2, y+1/2, -z+1/2'
'-x, -y, -z'
'x, -y, z-1/2'
'-x+1/2, -y+1/2, -z'
'x+1/2, -y+1/2, z-1/2'

loop_
_atom_site_label
_atom_site_type_symbol
_atom_site_fract_x
_atom_site_fract_y
_atom_site_fract_z
_atom_site_U_iso_or_equiv
_atom_site_adp_type
_atom_site_occupancy
_atom_site_symmetry_multiplicity
_atom_site_calc_flag
S1 S 0.18659(3) 0.91020(10) 0.05342(3) 0.0353(3) Uani 1 1 d
O1 O 0.18701(9) 0.6680(4) 0.04417(10) 0.0514(5) Uani 1 1 d
O2 O 0.17993(9) 1.0591(4) -0.00515(9) 0.0512(5) Uani 1 1 d
N1 N 0.29042(14) 0.7426(5) 0.24907(14) 0.0694(8) Uani 1 1 d
F1 F 0.43137(10) 1.0589(6) 0.14160(15) 0.1265(12) Uani 1 1 d
F2 F 0.41297(9) 0.9907(4) 0.23294(10) 0.0821(7) Uani 1 1 d
F3 F 0.39440(10) 0.7399(4) 0.15208(14) 0.0962(8) Uani 1 1 d
C1 C 0.26498(10) 0.9825(4) 0.13293(12) 0.0334(5) Uani 1 1 d
C2 C 0.32001(12) 1.0497(5) 0.11433(15) 0.0447(6) Uani 1 1 d
C3 C 0.28993(14) 1.2243(4) 0.14135(16) 0.0461(6) Uani 1 1 d
C4 C 0.27998(11) 0.8485(5) 0.19792(14) 0.0426(6) Uani 1 1 d
C5 C 0.38965(13) 0.9617(7) 0.16048(17) 0.0629(9) Uani 1 1 d
C6 C 0.12485(10) 0.9775(4) 0.07937(12) 0.0353(5) Uani 1 1 d
C7 C 0.09292(13) 1.1872(5) 0.05869(15) 0.0478(6) Uani 1 1 d
C8 C 0.04256(15) 1.2326(6) 0.07707(19) 0.0611(8) Uani 1 1 d
C9 C 0.02650(14) 1.0772(7) 0.11557(19) 0.0650(9) Uani 1 1 d
C10 C 0.05891(14) 0.8709(6) 0.13646(18) 0.0605(8) Uani 1 1 d
C11 C 0.10894(12) 0.8194(5) 0.11807(15) 0.0464(6) Uani 1 1 d
H1 H 0.3080(14) 1.034(5) 0.0629(17) 0.052(8) Uiso 1 1 d
H2 H 0.3131(13) 1.274(5) 0.1925(16) 0.043(7) Uiso 1 1 d
H3 H 0.2613(16) 1.342(6) 0.1090(18) 0.062(9) Uiso 1 1 d
H4 H 0.1037(16) 1.288(6) 0.0318(18) 0.060(9) Uiso 1 1 d
H5 H 0.0182(15) 1.379(6) 0.0631(17) 0.060(8) Uiso 1 1 d
H6 H -0.0067(19) 1.104(7) 0.127(2) 0.083(11) Uiso 1 1 d
H7 H 0.0450(19) 0.758(6) 0.164(2) 0.085(11) Uiso 1 1 d
H8 H 0.1331(15) 0.675(6) 0.1299(16) 0.058(8) Uiso 1 1 d

loop_
_atom_site_aniso_label
_atom_site_aniso_U_11
_atom_site_aniso_U_22
_atom_site_aniso_U_33
_atom_site_aniso_U_23
_atom_site_aniso_U_13
_atom_site_aniso_U_12
S1 0.0380(4) 0.0384(4) 0.0313(4) -0.0011(2) 0.0179(3) 0.0012(2)
O1 0.0549(10) 0.0456(11) 0.0563(11) -0.0128(8) 0.0286(9) 0.0005(8)
O2 0.0539(10) 0.0672(12) 0.0341(10) 0.0101(8) 0.0222(8) 0.0017(9)
N1 0.0700(17) 0.0834(19) 0.0507(15) 0.0270(14) 0.0255(14) 0.0074(13)
F1 0.0516(11) 0.197(3) 0.145(2) 0.042(2) 0.0577(14) -0.0025(14)
F2 0.0515(9) 0.1130(18) 0.0578(12) -0.0146(11) 0.0067(8) 0.0094(10)
F3 0.0686(12) 0.1048(18) 0.1003(16) -0.0209(14) 0.0285(12) 0.0352(11)
C1 0.0353(11) 0.0375(12) 0.0300(12) 0.0006(9) 0.0178(9) 0.0049(9)
C2 0.0414(12) 0.0560(15) 0.0427(15) -0.0003(11) 0.0249(11) -0.0021(11)
C3 0.0492(14) 0.0385(13) 0.0482(17) 0.0001(11) 0.0213(13) -0.0011(11)
C4 0.0411(12) 0.0456(13) 0.0408(14) 0.0044(11) 0.0193(11) 0.0025(10)
C5 0.0397(14) 0.090(2) 0.062(2) -0.0102(17) 0.0267(14) 0.0013(14)
C6 0.0317(10) 0.0392(12) 0.0318(12) -0.0027(9) 0.0126(9) -0.0014(9)
C7 0.0466(14) 0.0427(14) 0.0515(16) 0.0024(11) 0.0214(13) 0.0042(11)
C8 0.0491(15) 0.0561(17) 0.075(2) -0.0071(15) 0.0274(15) 0.0132(13)
C9 0.0436(14) 0.088(2) 0.071(2) -0.0129(17) 0.0343(15) 0.0012(14)
C10 0.0502(15) 0.080(2) 0.0595(18) 0.0066(16) 0.0331(14) -0.0052(14)
C11 0.0406(13) 0.0506(15) 0.0488(15) 0.0061(12) 0.0220(12) -0.0012(11)

loop_
_atom_type_symbol
_atom_type_description
_atom_type_scat_dispersion_real
_atom_type_scat_dispersion_imag
_atom_type_scat_source
C C 0.0033 0.0016 'International Tables Vol C Tables 4.2.6.8 and 6.1.1.4'
H H 0.0000 0.0000 'International Tables Vol C Tables 4.2.6.8 and 6.1.1.4'
O O 0.0106 0.0060 'International Tables Vol C Tables 4.2.6.8 and 6.1.1.4'
N N 0.0061 0.0033 'International Tables Vol C Tables 4.2.6.8 and 6.1.1.4'
F F 0.0171 0.0103 'International Tables Vol C Tables 4.2.6.8 and 6.1.1.4'
S S 0.1246 0.1234 'International Tables Vol C Tables 4.2.6.8 and 6.1.1.4'

loop_
_geom_angle_atom_site_label_1
_geom_angle_atom_site_label_2
_geom_angle_atom_site_label_3
_geom_angle
O2 S1 O1 120.05(12)
O2 S1 C6 109.46(11)
O1 S1 C6 108.58(11)
O2 S1 C1 106.08(11)
O1 S1 C1 106.75(11)
C6 S1 C1 104.84(10)
C4 C1 C3 120.1(2)
C4 C1 C2 120.98(19)
C3 C1 C2 58.43(17)
C4 C1 S1 113.72(17)
C3 C1 S1 118.70(17)
C2 C1 S1 114.08(16)
C3 C2 C5 122.8(3)
C3 C2 C1 60.53(16)
C5 C2 C1 119.7(2)
C2 C3 C1 61.04(16)
N1 C4 C1 178.5(3)
F1 C5 F2 108.5(3)
F1 C5 F3 106.1(3)
F2 C5 F3 104.9(3)
F1 C5 C2 110.7(3)
F2 C5 C2 113.5(2)
F3 C5 C2 112.7(3)
C11 C6 C7 122.4(2)
C11 C6 S1 118.99(18)
C7 C6 S1 118.65(19)
C8 C7 C6 117.6(3)
C9 C8 C7 120.5(3)
C8 C9 C10 121.4(3)
C9 C10 C11 119.4(3)
C6 C11 C10 118.7(3)

loop_
_geom_bond_atom_site_label_1
_geom_bond_atom_site_label_2
_geom_bond_distance
S1 O2 1.4328(19)
S1 O1 1.437(2)
S1 C6 1.758(2)
S1 C1 1.791(2)
N1 C4 1.141(4)
F1 C5 1.308(4)
F2 C5 1.325(4)
F3 C5 1.327(4)
C1 C4 1.440(3)
C1 C3 1.509(3)
C1 C2 1.516(3)
C2 C3 1.476(4)
C2 C5 1.488(4)
C6 C11 1.376(3)
C6 C7 1.389(3)
C7 C8 1.384(4)
C8 C9 1.364(5)
C9 C10 1.376(5)
C10 C11 1.384(4)
